data_7027137
loop_
_publ_author_name
'Sun, Wei-Yin'
'Zhang, Li'
'Yu, Kai-Bei'

_publ_section_title
;
 Structure and characterization of novel zinc(II) and cadmium(II)
 complexes with 2-(benzoylamino)benzenethiolate and 1-methylimidazole.
 NH&#x200A;&#x200A;&#x00B7;&#x2005;&#x00B7;&#x2005;&#x00B7;&#x200A;&#x200A;S
 Hydrogen bonding in metal complexes with a S2N2 binding site
;
_journal_issue 5
_journal_name_full 'Journal of the Chemical Society, Dalton Transactions'
_journal_page_first 795
_journal_paper_doi 10.1039/a807922f
_journal_year 1999
_chemical_formula_sum 'C34 H33 N6 O2.5 S2 Zn'
_chemical_formula_weight 695.15
_chemical_name_systematic
; 
 ? 
;
_space_group_IT_number 15
_symmetry_cell_setting monoclinic
_symmetry_space_group_name_Hall '-C 2yc'
_symmetry_space_group_name_H-M 'C 1 2/c 1'
_atom_sites_solution_hydrogens 'geom but not for o3w'
_atom_sites_solution_primary direct
_atom_sites_solution_secondary difmap
_audit_creation_method SHELXL
_cell_angle_alpha 90.00
_cell_angle_beta 104.92
_cell_angle_gamma 90.00
_cell_formula_units_Z 8
_cell_length_a 49.218(4)
_cell_length_b 8.1460(10)
_cell_length_c 17.1460(10)
_cell_measurement_reflns_used 36
_cell_measurement_temperature 291(2)
_cell_measurement_theta_max 17.47
_cell_measurement_theta_min 3.46
_cell_volume 6642.6(11)
_computing_cell_refinement 'Siemens XSCANS'
_computing_data_collection 'Siemens XSCANS'
_computing_data_reduction 'Siemens SHELXTL'
_computing_molecular_graphics 'Siemens SHELXTL'
_computing_publication_material 'Siemens SHELXTL'
_computing_structure_refinement 'SHELXL-93 (Sheldrick, 1993)'
_computing_structure_solution 'SHELXS-86 (Sheldrick, 1990)'
_diffrn_ambient_temperature 291(2)
_diffrn_measurement_device 'Siemens P4'
_diffrn_measurement_method '\w scans'
_diffrn_radiation_monochromator graphite
_diffrn_radiation_source 'normal-focus sealed tube'
_diffrn_radiation_type MoK\a
_diffrn_radiation_wavelength 0.71073
_diffrn_reflns_av_R_equivalents 0.0136
_diffrn_reflns_av_sigmaI/netI 0.0458
_diffrn_reflns_limit_h_max 60
_diffrn_reflns_limit_h_min 0
_diffrn_reflns_limit_k_max 10
_diffrn_reflns_limit_k_min 0
_diffrn_reflns_limit_l_max 20
_diffrn_reflns_limit_l_min -21
_diffrn_reflns_number 7324
_diffrn_reflns_theta_max 26.00
_diffrn_reflns_theta_min 1.71
_diffrn_standards_decay_% 2.08
_diffrn_standards_interval_count 97
_diffrn_standards_number 3
_exptl_absorpt_coefficient_mu 0.907
_exptl_absorpt_correction_T_max 0.9719
_exptl_absorpt_correction_T_min 0.8307
_exptl_absorpt_correction_type empirical
_exptl_crystal_density_diffrn 1.390
_exptl_crystal_F_000 2888
_exptl_crystal_size_max 0.60
_exptl_crystal_size_mid 0.58
_exptl_crystal_size_min 0.36
_refine_diff_density_max 0.403
_refine_diff_density_min -0.522
_refine_diff_density_rms 0.043
_refine_ls_extinction_coef 0.00063(5)
_refine_ls_extinction_expression Fc^*^=kFc[1+0.001xFc^2^\l^3^/sin(2\q)]^-1/4^
_refine_ls_extinction_method SHELXL
_refine_ls_goodness_of_fit_all 0.881
_refine_ls_goodness_of_fit_obs 1.032
_refine_ls_matrix_type full
_refine_ls_number_parameters 413
_refine_ls_number_reflns 6517
_refine_ls_number_restraints 0
_refine_ls_restrained_S_all 1.029
_refine_ls_restrained_S_obs 1.032
_refine_ls_R_factor_all 0.0593
_refine_ls_R_factor_obs 0.0329
_refine_ls_shift/esd_max 0.025
_refine_ls_shift/esd_mean 0.001
_refine_ls_structure_factor_coef Fsqd
_refine_ls_weighting_details 'w=1/[\s^2^(Fo^2^)+(0.0393P)^2^+0.0000P] where P=(Fo^2^+2Fc^2^)/3'
_refine_ls_weighting_scheme calc
_refine_ls_wR_factor_all 0.0873
_refine_ls_wR_factor_obs 0.0701
_reflns_number_observed 4311
_reflns_number_total 6523
_reflns_observed_criterion >2sigma(I)
_cod_data_source_file 807922fsup1.cif
_cod_data_source_block Zn
_cod_depositor_comments
;
The following automatic conversions were performed:

'_symmetry_cell_setting' value 'Monoclinic' changed to 'monoclinic'
according to /home/saulius/struct/CIF-dictionaries/cif_core.dic
dictionary named 'cif_core.dic' version 2.4.2 from 2011-04-26.

Automatic conversion script
Id: cif_fix_values 1891 2012-01-12 08:04:46Z andrius 

The following automatic conversions were performed:

'_refine_ls_weighting_scheme' value 'calc
w=1/[\s^2^(Fo^2^)+(0.0393P)^2^+0.0000P] where P=(Fo^2^+2Fc^2^)/3' was
changed to 'calc'. New tag '_refine_ls_weighting_details' was
created. The value of the new tag was set to
'w=1/[\s^2^(Fo^2^)+(0.0393P)^2^+0.0000P] where P=(Fo^2^+2Fc^2^)/3'.

Automatic conversion script
Id: cif_fix_values 3143 2015-03-26 13:38:13Z robertas 
;
_cod_original_sg_symbol_H-M C2/c
_cod_original_formula_sum 'C34 H33 N6 O2.50 S2 Zn'
_cod_database_code 7027137

loop_
_symmetry_equiv_pos_as_xyz
'x, y, z'
'-x, y, -z+1/2'
'x+1/2, y+1/2, z'
'-x+1/2, y+1/2, -z+1/2'
'-x, -y, -z'
'x, -y, z-1/2'
'-x+1/2, -y+1/2, -z'
'x+1/2, -y+1/2, z-1/2'

loop_
_atom_site_aniso_label
_atom_site_aniso_U_11
_atom_site_aniso_U_22
_atom_site_aniso_U_33
_atom_site_aniso_U_23
_atom_site_aniso_U_13
_atom_site_aniso_U_12
Zn 0.03209(14) 0.0487(2) 0.03816(15) -0.00037(14) 0.00440(11) -0.00101(14)
S1 0.0367(3) 0.0484(4) 0.0527(4) 0.0041(3) 0.0050(3) 0.0007(3)
S2 0.0407(3) 0.0535(4) 0.0473(3) -0.0076(3) 0.0138(3) -0.0019(3)
O1 0.0363(10) 0.128(2) 0.0609(12) -0.0233(12) 0.0040(9) 0.0012(11)
O2 0.115(2) 0.0433(12) 0.0659(13) -0.0094(10) -0.0218(12) 0.0033(12)
O3W 0.551(11) 0.076(3) 0.084(3) 0.000 0.027(5) 0.000
N1 0.0334(10) 0.0549(13) 0.0408(11) -0.0055(10) 0.0084(9) 0.0012(9)
N2 0.0442(11) 0.0371(11) 0.0449(11) -0.0041(9) 0.0059(9) 0.0018(9)
N3 0.0365(10) 0.0500(13) 0.0373(11) 0.0006(9) 0.0056(9) 0.0045(9)
N4 0.0382(11) 0.0491(13) 0.0572(13) 0.0032(11) 0.0077(10) 0.0098(10)
N5 0.0400(11) 0.0511(14) 0.0373(11) -0.0028(10) 0.0063(9) 0.0011(10)
N6 0.0422(11) 0.0539(14) 0.0495(13) -0.0109(11) 0.0060(10) -0.0025(10)
C1 0.0401(12) 0.0389(14) 0.0393(13) 0.0042(11) 0.0100(10) -0.0041(11)
C2 0.060(2) 0.058(2) 0.0413(14) -0.0042(13) 0.0100(12) -0.0116(14)
C3 0.078(2) 0.067(2) 0.053(2) -0.012(2) 0.0313(15) -0.006(2)
C4 0.056(2) 0.067(2) 0.070(2) -0.003(2) 0.0339(15) 0.0067(15)
C5 0.0400(13) 0.058(2) 0.0514(15) -0.0005(13) 0.0135(11) -0.0009(12)
C6 0.0391(12) 0.0372(14) 0.0402(13) 0.0022(11) 0.0126(10) -0.0012(11)
C7 0.0365(13) 0.054(2) 0.0453(14) -0.0027(12) 0.0037(11) -0.0012(12)
C8 0.0433(13) 0.0445(15) 0.0368(12) 0.0008(11) 0.0054(11) 0.0016(12)
C9 0.057(2) 0.061(2) 0.052(2) -0.0079(14) 0.0075(13) -0.0075(14)
C10 0.086(2) 0.060(2) 0.052(2) -0.0171(14) 0.009(2) -0.004(2)
C11 0.089(2) 0.062(2) 0.050(2) -0.006(2) 0.023(2) 0.016(2)
C12 0.060(2) 0.078(2) 0.054(2) 0.000(2) 0.0223(14) 0.008(2)
C13 0.0483(14) 0.059(2) 0.0450(14) -0.0054(13) 0.0093(12) -0.0004(13)
C14 0.0401(13) 0.050(2) 0.0413(13) 0.0027(12) 0.0180(11) 0.0028(12)
C15 0.0469(15) 0.066(2) 0.051(2) 0.0138(15) 0.0082(12) 0.0057(14)
C16 0.067(2) 0.063(2) 0.064(2) 0.022(2) 0.0110(15) 0.020(2)
C17 0.082(2) 0.042(2) 0.069(2) 0.0085(14) 0.021(2) 0.005(2)
C18 0.059(2) 0.045(2) 0.052(2) 0.0024(14) 0.0126(12) 0.0007(14)
C19 0.0414(13) 0.0423(15) 0.0395(13) 0.0037(11) 0.0131(11) 0.0045(11)
C20 0.0498(14) 0.044(2) 0.0435(14) -0.0029(12) 0.0070(12) 0.0001(13)
C21 0.0404(12) 0.0450(14) 0.0370(12) -0.0016(12) 0.0092(10) -0.0015(12)
C22 0.0439(14) 0.055(2) 0.053(2) -0.0012(14) 0.0064(12) -0.0044(13)
C23 0.0448(14) 0.077(2) 0.048(2) 0.0051(15) 0.0038(12) 0.0036(15)
C24 0.060(2) 0.069(2) 0.050(2) 0.0174(15) 0.0149(14) 0.018(2)
C25 0.071(2) 0.045(2) 0.058(2) 0.0050(14) 0.0175(15) -0.0029(14)
C26 0.052(2) 0.049(2) 0.0479(15) 0.0031(13) 0.0046(12) -0.0015(13)
C27 0.0495(15) 0.070(2) 0.0378(13) -0.0016(13) 0.0067(12) 0.0100(14)
C28 0.049(2) 0.073(2) 0.046(2) -0.0002(14) -0.0057(12) 0.0148(14)
C29 0.0464(14) 0.052(2) 0.0405(13) -0.0009(12) 0.0069(12) 0.0022(13)
C30 0.055(2) 0.078(2) 0.096(2) -0.001(2) 0.022(2) 0.019(2)
C31 0.062(2) 0.053(2) 0.047(2) 0.0021(14) -0.0002(13) 0.0051(14)
C32 0.057(2) 0.071(2) 0.046(2) -0.004(2) -0.0111(13) 0.0124(15)
C33 0.0409(13) 0.052(2) 0.0396(14) -0.0018(12) 0.0108(11) 0.0004(12)
C34 0.070(2) 0.066(2) 0.081(2) -0.019(2) 0.011(2) -0.013(2)

loop_
_atom_site_label
_atom_site_type_symbol
_atom_site_fract_x
_atom_site_fract_y
_atom_site_fract_z
_atom_site_U_iso_or_equiv
_atom_site_thermal_displace_type
_atom_site_occupancy
_atom_site_calc_flag
_atom_site_refinement_flags
Zn Zn 0.123080(5) 0.46397(4) 0.045224(15) 0.04051(9) Uani 1 d .
S1 S 0.134642(12) 0.71675(8) 0.00027(4) 0.0471(2) Uani 1 d .
S2 S 0.094542(12) 0.46015(8) 0.13154(4) 0.0467(2) Uani 1 d .
O1 O 0.23276(3) 0.7649(3) 0.20383(11) 0.0766(6) Uani 1 d .
O2 O 0.01925(4) 0.1688(2) -0.08982(11) 0.0832(7) Uani 1 d .
O3W O 0.0000 0.0777(5) -0.2500 0.247(4) Uani 1 d S
N1 N 0.18880(4) 0.7584(2) 0.12036(10) 0.0433(5) Uani 1 d .
H1 H 0.17192(4) 0.7904(2) 0.11755(10) 0.052 Uiso 1 calc R
N2 N 0.04430(4) 0.3180(2) 0.01457(11) 0.0431(5) Uani 1 d .
H2 H 0.04647(4) 0.4160(2) 0.03383(11) 0.052 Uiso 1 calc R
N3 N 0.15970(4) 0.3483(2) 0.10075(10) 0.0420(5) Uani 1 d .
N4 N 0.20202(4) 0.2464(2) 0.11964(12) 0.0490(5) Uani 1 d .
N5 N 0.10730(4) 0.3216(2) -0.05350(11) 0.0435(5) Uani 1 d .
N6 N 0.08629(4) 0.1164(3) -0.12774(12) 0.0496(5) Uani 1 d .
C1 C 0.16794(5) 0.6589(3) -0.01254(13) 0.0395(5) Uani 1 d .
C2 C 0.17086(6) 0.5852(3) -0.08299(14) 0.0537(7) Uani 1 d .
H2A H 0.15495(6) 0.5667(3) -0.12506(14) 0.064 Uiso 1 calc R
C3 C 0.19696(6) 0.5384(4) -0.0919(2) 0.0634(7) Uani 1 d .
H3 H 0.19840(6) 0.4863(4) -0.1389(2) 0.076 Uiso 1 calc R
C4 C 0.22063(6) 0.5692(3) -0.0313(2) 0.0613(8) Uani 1 d .
H4 H 0.23817(6) 0.5395(3) -0.0378(2) 0.074 Uiso 1 calc R
C5 C 0.21865(5) 0.6439(3) 0.03916(14) 0.0495(6) Uani 1 d .
H5 H 0.23483(5) 0.6654(3) 0.07980(14) 0.059 Uiso 1 calc R
C6 C 0.19255(5) 0.6869(3) 0.04945(13) 0.0384(5) Uani 1 d .
C7 C 0.20736(5) 0.7853(3) 0.19237(14) 0.0465(6) Uani 1 d .
C8 C 0.19499(5) 0.8454(3) 0.25759(13) 0.0424(6) Uani 1 d .
C9 C 0.21097(5) 0.9475(3) 0.31626(15) 0.0576(7) Uani 1 d .
H9 H 0.22919(5) 0.9746(3) 0.31482(15) 0.069 Uiso 1 calc R
C10 C 0.20017(7) 1.0092(3) 0.3767(2) 0.0675(8) Uani 1 d .
H10 H 0.21097(7) 1.0797(3) 0.4151(2) 0.081 Uiso 1 calc R
C11 C 0.17364(7) 0.9673(4) 0.3807(2) 0.0660(8) Uani 1 d .
H11 H 0.16637(7) 1.0091(4) 0.4216(2) 0.079 Uiso 1 calc R
C12 C 0.15775(6) 0.8628(4) 0.3236(2) 0.0626(8) Uani 1 d .
H12 H 0.13986(6) 0.8320(4) 0.3267(2) 0.075 Uiso 1 calc R
C13 C 0.16821(5) 0.8039(3) 0.26210(14) 0.0512(6) Uani 1 d .
H13 H 0.15718(5) 0.7355(3) 0.22314(14) 0.061 Uiso 1 calc R
C14 C 0.08573(5) 0.2480(3) 0.11818(13) 0.0425(6) Uani 1 d .
C15 C 0.10297(5) 0.1267(4) 0.16275(15) 0.0554(7) Uani 1 d .
H15 H 0.11949(5) 0.1573(4) 0.20007(15) 0.067 Uiso 1 calc R
C16 C 0.09615(6) -0.0368(4) 0.1529(2) 0.0659(8) Uani 1 d .
H16 H 0.10828(6) -0.1156(4) 0.1821(2) 0.079 Uiso 1 calc R
C17 C 0.07149(6) -0.0841(3) 0.1000(2) 0.0643(8) Uani 1 d .
H17 H 0.06670(6) -0.1947(3) 0.0946(2) 0.077 Uiso 1 calc R
C18 C 0.05375(5) 0.0312(3) 0.05496(15) 0.0523(6) Uani 1 d .
H18 H 0.03686(5) -0.0011(3) 0.01983(15) 0.063 Uiso 1 calc R
C19 C 0.06119(5) 0.1961(3) 0.06220(13) 0.0406(6) Uani 1 d .
C20 C 0.02520(5) 0.3009(3) -0.05716(14) 0.0467(6) Uani 1 d .
C21 C 0.01152(4) 0.4552(3) -0.09506(13) 0.0409(5) Uani 1 d .
C22 C -0.01364(5) 0.4408(3) -0.15366(14) 0.0518(7) Uani 1 d .
H22 H -0.02146(5) 0.3374(3) -0.16697(14) 0.062 Uiso 1 calc R
C23 C -0.02712(5) 0.5752(4) -0.1921(2) 0.0581(7) Uani 1 d .
H23 H -0.04402(5) 0.5628(4) -0.2312(2) 0.070 Uiso 1 calc R
C24 C -0.01597(6) 0.7289(4) -0.1736(2) 0.0592(7) Uani 1 d .
H24 H -0.02518(6) 0.8206(4) -0.2002(2) 0.071 Uiso 1 calc R
C25 C 0.00902(6) 0.7463(3) -0.1152(2) 0.0579(7) Uani 1 d .
H25 H 0.01662(6) 0.8503(3) -0.1020(2) 0.070 Uiso 1 calc R
C26 C 0.02278(5) 0.6104(3) -0.07624(14) 0.0512(7) Uani 1 d .
H26 H 0.03970(5) 0.6229(3) -0.03718(14) 0.061 Uiso 1 calc R
C27 C 0.17335(5) 0.3562(3) 0.18110(14) 0.0533(7) Uani 1 d .
H27 H 0.16572(5) 0.3979(3) 0.22129(14) 0.064 Uiso 1 calc R
C28 C 0.19934(5) 0.2947(3) 0.1931(2) 0.0594(7) Uani 1 d .
H28 H 0.21288(5) 0.2867(3) 0.2420(2) 0.071 Uiso 1 calc R
C29 C 0.17766(5) 0.2818(3) 0.06636(14) 0.0471(6) Uani 1 d .
H29 H 0.17400(5) 0.2612(3) 0.01128(14) 0.056 Uiso 1 calc R
C30 C 0.22651(5) 0.1693(4) 0.1013(2) 0.0758(9) Uani 1 d .
H30A H 0.22190(12) 0.0588(8) 0.0831(10) 0.091 Uiso 1 calc R
H30B H 0.24186(12) 0.1679(19) 0.1490(3) 0.091 Uiso 1 calc R
H30C H 0.2318(2) 0.2305(12) 0.0597(7) 0.091 Uiso 1 calc R
C31 C 0.09373(5) 0.3794(3) -0.12850(14) 0.0564(7) Uani 1 d .
H31 H 0.09350(5) 0.4881(3) -0.14530(14) 0.068 Uiso 1 calc R
C32 C 0.08076(5) 0.2532(4) -0.1739(2) 0.0621(8) Uani 1 d .
H32 H 0.07002(5) 0.2589(4) -0.2271(2) 0.075 Uiso 1 calc R
C33 C 0.10230(5) 0.1623(3) -0.05577(14) 0.0441(6) Uani 1 d .
H33 H 0.10906(5) 0.0911(3) -0.01275(14) 0.053 Uiso 1 calc R
C34 C 0.07586(6) -0.0492(4) -0.1507(2) 0.0741(9) Uani 1 d .
H34A H 0.06485(6) -0.0490(4) -0.2057(2) 0.089 Uiso 1 calc R
H34B H 0.06439(6) -0.0846(4) -0.1162(2) 0.089 Uiso 1 calc R
H34C H 0.09147(6) -0.1229(4) -0.1451(2) 0.089 Uiso 1 calc R

loop_
_atom_type_symbol
_atom_type_description
_atom_type_scat_dispersion_real
_atom_type_scat_dispersion_imag
_atom_type_scat_source
C C 0.0033 0.0016 'International Tables Vol C Tables 4.2.6.8 and 6.1.1.4'
H H 0.0000 0.0000 'International Tables Vol C Tables 4.2.6.8 and 6.1.1.4'
N N 0.0061 0.0033 'International Tables Vol C Tables 4.2.6.8 and 6.1.1.4'
O O 0.0106 0.0060 'International Tables Vol C Tables 4.2.6.8 and 6.1.1.4'
S S 0.1246 0.1234 'International Tables Vol C Tables 4.2.6.8 and 6.1.1.4'
Zn Zn 0.2839 1.4301 'International Tables Vol C Tables 4.2.6.8 and 6.1.1.4'

loop_
_geom_angle_atom_site_label_1
_geom_angle_atom_site_label_2
_geom_angle_atom_site_label_3
_geom_angle
N5 Zn N3 103.14(8)
N5 Zn S2 111.36(6)
N3 Zn S2 107.92(5)
N5 Zn S1 107.65(6)
N3 Zn S1 107.59(6)
S2 Zn S1 118.09(3)
C1 S1 Zn 96.84(8)
C14 S2 Zn 95.71(7)
C7 N1 C6 130.6(2)
C20 N2 C19 128.5(2)
C29 N3 C27 105.1(2)
C29 N3 Zn 127.1(2)
C27 N3 Zn 126.4(2)
C29 N4 C28 106.7(2)
C29 N4 C30 126.0(2)
C28 N4 C30 127.3(2)
C33 N5 C31 105.5(2)
C33 N5 Zn 127.8(2)
C31 N5 Zn 125.1(2)
C33 N6 C32 107.0(2)
C33 N6 C34 126.2(2)
C32 N6 C34 126.8(2)
C2 C1 C6 117.7(2)
C2 C1 S1 121.9(2)
C6 C1 S1 120.4(2)
C3 C2 C1 121.4(2)
C4 C3 C2 119.8(2)
C3 C4 C5 120.5(2)
C4 C5 C6 120.0(2)
C5 C6 N1 123.3(2)
C5 C6 C1 120.5(2)
N1 C6 C1 116.2(2)
O1 C7 N1 123.1(2)
O1 C7 C8 121.5(2)
N1 C7 C8 115.4(2)
C13 C8 C9 118.6(2)
C13 C8 C7 122.9(2)
C9 C8 C7 118.6(2)
C10 C9 C8 120.6(3)
C11 C10 C9 120.3(3)
C10 C11 C12 119.5(3)
C13 C12 C11 120.3(3)
C12 C13 C8 120.6(2)
C15 C14 C19 117.2(2)
C15 C14 S2 121.5(2)
C19 C14 S2 121.3(2)
C16 C15 C14 121.6(2)
C17 C16 C15 120.1(3)
C16 C17 C18 120.4(3)
C17 C18 C19 119.7(2)
C18 C19 C14 120.9(2)
C18 C19 N2 121.7(2)
C14 C19 N2 117.4(2)
O2 C20 N2 122.7(2)
O2 C20 C21 121.2(2)
N2 C20 C21 116.1(2)
C22 C21 C26 118.4(2)
C22 C21 C20 117.6(2)
C26 C21 C20 123.9(2)
C23 C22 C21 121.2(3)
C22 C23 C24 120.5(2)
C23 C24 C25 119.4(3)
C26 C25 C24 120.3(3)
C25 C26 C21 120.2(2)
C28 C27 N3 109.8(2)
C27 C28 N4 106.5(2)
N3 C29 N4 112.0(2)
C32 C31 N5 108.9(2)
C31 C32 N6 107.2(2)
N5 C33 N6 111.3(2)

loop_
_geom_bond_atom_site_label_1
_geom_bond_atom_site_label_2
_geom_bond_distance
Zn N5 2.034(2)
Zn N3 2.039(2)
Zn S2 2.2879(6)
Zn S1 2.3203(7)
S1 C1 1.772(2)
S2 C14 1.782(3)
O1 C7 1.225(3)
O2 C20 1.214(3)
N1 C7 1.351(3)
N1 C6 1.403(3)
N2 C20 1.349(3)
N2 C19 1.412(3)
N3 C29 1.300(3)
N3 C27 1.370(3)
N4 C29 1.338(3)
N4 C28 1.357(3)
N4 C30 1.464(3)
N5 C33 1.320(3)
N5 C31 1.371(3)
N6 C33 1.335(3)
N6 C32 1.353(3)
N6 C34 1.461(3)
C1 C2 1.389(3)
C1 C6 1.409(3)
C2 C3 1.385(3)
C3 C4 1.370(4)
C4 C5 1.378(3)
C5 C6 1.386(3)
C7 C8 1.487(3)
C8 C13 1.382(3)
C8 C9 1.384(3)
C9 C10 1.376(4)
C10 C11 1.368(4)
C11 C12 1.379(4)
C12 C13 1.373(3)
C14 C15 1.395(3)
C14 C19 1.401(3)
C15 C16 1.373(4)
C16 C17 1.369(4)
C17 C18 1.376(3)
C18 C19 1.390(3)
C20 C21 1.493(3)
C21 C22 1.384(3)
C21 C26 1.384(3)
C22 C23 1.359(3)
C23 C24 1.371(4)
C24 C25 1.379(3)
C25 C26 1.378(3)
C27 C28 1.339(3)
C31 C32 1.347(3)

loop_
_geom_torsion_atom_site_label_1
_geom_torsion_atom_site_label_2
_geom_torsion_atom_site_label_3
_geom_torsion_atom_site_label_4
_geom_torsion
N5 Zn S1 C1 -82.49(9)
N3 Zn S1 C1 28.07(9)
S2 Zn S1 C1 150.42(7)
N5 Zn S2 C14 38.60(10)
N3 Zn S2 C14 -73.92(10)
S1 Zn S2 C14 163.89(8)
N5 Zn N3 C29 40.2(2)
S2 Zn N3 C29 158.1(2)
S1 Zn N3 C29 -73.5(2)
N5 Zn N3 C27 -155.3(2)
S2 Zn N3 C27 -37.4(2)
S1 Zn N3 C27 91.1(2)
N3 Zn N5 C33 54.7(2)
S2 Zn N5 C33 -60.8(2)
S1 Zn N5 C33 168.3(2)
N3 Zn N5 C31 -141.6(2)
S2 Zn N5 C31 102.9(2)
S1 Zn N5 C31 -28.0(2)
Zn S1 C1 C2 85.3(2)
Zn S1 C1 C6 -94.6(2)
C6 C1 C2 C3 0.8(4)
S1 C1 C2 C3 -179.1(2)
C1 C2 C3 C4 -1.9(4)
C2 C3 C4 C5 1.1(4)
C3 C4 C5 C6 0.7(4)
C4 C5 C6 N1 177.9(2)
C4 C5 C6 C1 -1.7(4)
C7 N1 C6 C5 -7.1(4)
C7 N1 C6 C1 172.5(2)
C2 C1 C6 C5 1.0(3)
S1 C1 C6 C5 -179.1(2)
C2 C1 C6 N1 -178.7(2)
S1 C1 C6 N1 1.2(3)
C6 N1 C7 O1 8.7(4)
C6 N1 C7 C8 -172.5(2)
O1 C7 C8 C13 -150.3(3)
N1 C7 C8 C13 30.9(3)
O1 C7 C8 C9 29.7(4)
N1 C7 C8 C9 -149.1(2)
C13 C8 C9 C10 -1.4(4)
C7 C8 C9 C10 178.5(2)
C8 C9 C10 C11 1.5(4)
C9 C10 C11 C12 0.0(4)
C10 C11 C12 C13 -1.4(4)
C11 C12 C13 C8 1.5(4)
C9 C8 C13 C12 0.0(4)
C7 C8 C13 C12 -180.0(2)
Zn S2 C14 C15 84.9(2)
Zn S2 C14 C19 -95.0(2)
C19 C14 C15 C16 -0.5(4)
S2 C14 C15 C16 179.6(2)
C14 C15 C16 C17 -2.0(4)
C15 C16 C17 C18 1.7(4)
C16 C17 C18 C19 1.1(4)
C17 C18 C19 C14 -3.7(4)
C17 C18 C19 N2 177.1(2)
C15 C14 C19 C18 3.4(3)
S2 C14 C19 C18 -176.8(2)
C15 C14 C19 N2 -177.4(2)
S2 C14 C19 N2 2.4(3)
C20 N2 C19 C18 -22.6(4)
C20 N2 C19 C14 158.2(2)
C19 N2 C20 O2 2.9(4)
C19 N2 C20 C21 -177.1(2)
O2 C20 C21 C22 19.6(4)
N2 C20 C21 C22 -160.4(2)
O2 C20 C21 C26 -159.0(3)
N2 C20 C21 C26 21.0(3)
C26 C21 C22 C23 0.0(4)
C20 C21 C22 C23 -178.7(2)
C21 C22 C23 C24 0.1(4)
C22 C23 C24 C25 -0.4(4)
C23 C24 C25 C26 0.5(4)
C24 C25 C26 C21 -0.5(4)
C22 C21 C26 C25 0.2(4)
C20 C21 C26 C25 178.8(2)
C29 N3 C27 C28 0.3(3)
Zn N3 C27 C28 -167.0(2)
N3 C27 C28 N4 -0.5(3)
C29 N4 C28 C27 0.4(3)
C30 N4 C28 C27 -179.1(3)
C27 N3 C29 N4 0.0(3)
Zn N3 C29 N4 167.1(2)
C28 N4 C29 N3 -0.3(3)
C30 N4 C29 N3 179.2(2)
C33 N5 C31 C32 0.3(3)
Zn N5 C31 C32 -166.4(2)
N5 C31 C32 N6 -0.3(3)
C33 N6 C32 C31 0.2(3)
C34 N6 C32 C31 177.9(2)
C31 N5 C33 N6 -0.2(3)
Zn N5 C33 N6 166.02(14)
C32 N6 C33 N5 0.0(3)
C34 N6 C33 N5 -177.7(2)
